data_1526008
loop_
_publ_author_name
'Meyer, H.W.'
'Redfern, S.A.T.'
'Sondergeld, P.'
'Marion, S.'
'Carpenter, M.A.'
'Knight, K.S.'
'Dove, M.T.'

_publ_section_title
;
 Displacive components of the low-temperature phase transitions in
 lawsonite
;
_journal_name_full 'American Mineralogist'
_journal_page_first 566
_journal_page_last 577
_journal_volume 86
_journal_year 2001
_chemical_formula_sum 'Al2 Ca D4 O10 Si2'
_chemical_name_systematic 'Ca Al2 (Si2 O7) (O D)2 (D2 O)'
_space_group_IT_number 63
_symmetry_space_group_name_Hall '-C 2c 2'
_symmetry_space_group_name_H-M 'C m c m'
_cell_angle_alpha 90
_cell_angle_beta 90
_cell_angle_gamma 90
_cell_formula_units_Z 4
_cell_length_a 5.8543
_cell_length_b 8.79679
_cell_length_c 13.1387
_cell_volume 676.631
_citation_journal_id_ASTM AMMIAY
_cod_data_source_file Meyer_AMMIAY_2001_890.cif
_cod_data_source_block D4Al2Ca1O10Si2
_cod_original_cell_volume 676.6306
_cod_original_formula_sum 'D4 Al2 Ca1 O10 Si2'
_cod_database_code 1526008

loop_
_symmetry_equiv_pos_as_xyz
x,y,z
-x,-y,z+1/2
x,-y,-z
-x,y,-z+1/2
-x,-y,-z
x,y,-z-1/2
-x,y,z
x,-y,z-1/2
x+1/2,y+1/2,z
-x+1/2,-y+1/2,z+1/2
x+1/2,-y+1/2,-z
-x+1/2,y+1/2,-z+1/2
-x+1/2,-y+1/2,-z
x+1/2,y+1/2,-z-1/2
-x+1/2,y+1/2,z
x+1/2,-y+1/2,z-1/2

loop_
_atom_site_label
_atom_site_type_symbol
_atom_site_fract_x
_atom_site_fract_y
_atom_site_fract_z
_atom_site_occupancy
_atom_site_U_iso_or_equiv
O1 O-2 0 0.797 0.25 1 0.0
O4 O-2 0 0.3913 0.0482 1 0.0
O5 O-2 0 0.3602 0.25 1 0.0
D1 D+1 0 0.416 0.1886 1 0.0
O2 O-2 0.2726 0.1281 0.1167 1 0.0
Ca1 Ca+2 0 0.0807 0.25 1 0.0
O3 O-2 0 0.8877 0.0675 1 0.0
Al1 Al+3 0.25 0.25 0 1 0.0
D2 D+1 0 0.2889 0.0554 1 0.0
Si1 Si+4 0 0.7311 0.1331 1 0.0
